data_7213921
loop_
_publ_author_name
'Hursthouse, Michael B.'
'Montis, Riccardo'
'Niitsoo, Liisa'
'Sarson, Jonathan'
'Threlfall, Terence L.'
'Asiri, Abdullah Mohamed'
'Khan, Salman Ahmad'
'Obaid, Abdullah Yousef'
'Al-Harbi, Laila Mohammad'

_publ_section_title
;
 Anhydrates and/or hydrates in nitrate, sulphate and phosphate salts of
 4-aminopyridine, (4-AP) and 3,4-diaminopyridine (3,4-DAP): the role of
 the water molecules in the hydrates
;
_journal_issue 11
_journal_name_full CrystEngComm
_journal_page_first 2205
_journal_paper_doi 10.1039/c3ce42471e
_journal_volume 16
_journal_year 2014
_chemical_formula_sum 'C5 H7 N3 O3'
_chemical_formula_weight 157.14
_chemical_name_systematic
;
 ?
;
_space_group_IT_number 14
_symmetry_cell_setting monoclinic
_symmetry_space_group_name_Hall '-P 2ybc'
_symmetry_space_group_name_H-M 'P 1 21/c 1'
_atom_sites_solution_hydrogens geom
_atom_sites_solution_primary direct
_atom_sites_solution_secondary difmap
_audit_creation_method SHELXL-97
_cell_angle_alpha 90.00
_cell_angle_beta 93.617(7)
_cell_angle_gamma 90.00
_cell_formula_units_Z 4
_cell_length_a 9.1718(6)
_cell_length_b 6.9081(4)
_cell_length_c 10.8243(7)
_cell_measurement_reflns_used 3350
_cell_measurement_temperature 120(2)
_cell_measurement_theta_max 27.5
_cell_measurement_theta_min 3.5
_cell_volume 684.46(7)
_computing_cell_refinement
;
CrystalClear-SM Expert 2.0 r13 (Rigaku, 2011)
;
_computing_data_collection
;
CrystalClear-SM Expert 2.0 r11 (Rigaku, 2011)
;
_computing_data_reduction
;
CrystalClear-SM Expert 2.0 r13 (Rigaku, 2011)
;
_computing_molecular_graphics
;
MERCURY  (Bruno, Cole, Edgington, Kessler, Macrae, McCabe, Pearson and 
Taylor, 2002)
;
_computing_publication_material 'WINGX (Farrugia, 1998)'
_computing_structure_refinement 'SHELXL-97 (Sheldrick, 1997)'
_computing_structure_solution 'SUPERFLIP (Palatinus & Chapuis, 2007)'
_diffrn_ambient_temperature 120(2)
_diffrn_detector_area_resol_mean 28.5714
_diffrn_measured_fraction_theta_full 0.990
_diffrn_measured_fraction_theta_max 0.990
_diffrn_measurement_device_type
;
Rigaku Saturn724+ (2x2 bin mode)
;
_diffrn_measurement_method 'profile data from \w-scans'
_diffrn_radiation_monochromator Confocal
_diffrn_radiation_source 'Rotating Anode'
_diffrn_radiation_type MoK\a
_diffrn_radiation_wavelength 0.71073
_diffrn_reflns_av_R_equivalents 0.0256
_diffrn_reflns_av_sigmaI/netI 0.0332
_diffrn_reflns_limit_h_max 11
_diffrn_reflns_limit_h_min -11
_diffrn_reflns_limit_k_max 8
_diffrn_reflns_limit_k_min -8
_diffrn_reflns_limit_l_max 13
_diffrn_reflns_limit_l_min -14
_diffrn_reflns_number 3555
_diffrn_reflns_theta_full 27.47
_diffrn_reflns_theta_max 27.47
_diffrn_reflns_theta_min 3.50
_exptl_absorpt_coefficient_mu 0.127
_exptl_absorpt_correction_T_max 1.000
_exptl_absorpt_correction_T_min 0.847
_exptl_absorpt_correction_type multi-scan
_exptl_absorpt_process_details
;
CrystalClear-SM Expert 2.0 r13 (Rigaku, 2011)
;
_exptl_crystal_colour colourless
_exptl_crystal_density_diffrn 1.525
_exptl_crystal_density_method 'not measured'
_exptl_crystal_description block
_exptl_crystal_F_000 328
_exptl_crystal_size_max 0.24
_exptl_crystal_size_mid 0.20
_exptl_crystal_size_min 0.06
_refine_diff_density_max 0.294
_refine_diff_density_min -0.324
_refine_diff_density_rms 0.062
_refine_ls_extinction_method none
_refine_ls_goodness_of_fit_ref 1.042
_refine_ls_hydrogen_treatment constr
_refine_ls_matrix_type full
_refine_ls_number_parameters 100
_refine_ls_number_reflns 1542
_refine_ls_number_restraints 0
_refine_ls_restrained_S_all 1.042
_refine_ls_R_factor_all 0.0579
_refine_ls_R_factor_gt 0.0518
_refine_ls_shift/su_max 0.000
_refine_ls_shift/su_mean 0.000
_refine_ls_structure_factor_coef Fsqd
_refine_ls_weighting_details 'calc w=1/[\s^2^(Fo^2^)+(0.0093P)^2^+2.2953P] where P=(Fo^2^+2Fc^2^)/3'
_refine_ls_weighting_scheme calc
_refine_ls_wR_factor_gt 0.1411
_refine_ls_wR_factor_ref 0.1433
_reflns_number_gt 1377
_reflns_number_total 1542
_reflns_threshold_expression >2\s(I)
_cod_data_source_file c3ce42471e.txt
_cod_data_source_block 2012ln0047a
_cod_original_sg_symbol_H-M 'P 21/c'
_cod_database_code 7213921

loop_
_symmetry_equiv_pos_as_xyz
'x, y, z'
'-x, y+1/2, -z+1/2'
'-x, -y, -z'
'x, -y-1/2, z-1/2'

loop_
_atom_site_label
_atom_site_type_symbol
_atom_site_fract_x
_atom_site_fract_y
_atom_site_fract_z
_atom_site_U_iso_or_equiv
_atom_site_adp_type
_atom_site_occupancy
_atom_site_symmetry_multiplicity
_atom_site_calc_flag
_atom_site_refinement_flags
O1 O 0.77735(18) 0.5552(3) 0.24367(15) 0.0174(4) Uani 1 1 d .
O2 O 0.8525(2) 0.6511(3) 0.06721(17) 0.0226(4) Uani 1 1 d .
O3 O 0.61997(19) 0.6289(3) 0.09358(17) 0.0235(5) Uani 1 1 d .
N1 N 0.9254(2) 0.0914(3) 0.19520(19) 0.0173(5) Uani 1 1 d .
H1 H 1.0205 0.0853 0.2119 0.021 Uiso 1 1 calc R
N10 N 0.7502(2) 0.6124(3) 0.13330(18) 0.0146(4) Uani 1 1 d .
C5 C 0.6865(3) 0.0461(3) 0.2600(2) 0.0153(5) Uani 1 1 d .
H5 H 0.6237 0.0046 0.3213 0.018 Uiso 1 1 calc R
C6 C 0.8341(3) 0.0358(4) 0.2819(2) 0.0171(5) Uani 1 1 d .
H6 H 0.8736 -0.0113 0.3594 0.021 Uiso 1 1 calc R
C4 C 0.6269(3) 0.1191(3) 0.1451(2) 0.0140(5) Uani 1 1 d .
C2 C 0.8730(3) 0.1559(4) 0.0837(2) 0.0166(5) Uani 1 1 d .
H2 H 0.9392 0.1916 0.0236 0.020 Uiso 1 1 calc R
C3 C 0.7265(3) 0.1709(4) 0.0556(2) 0.0155(5) Uani 1 1 d .
H3 H 0.6911 0.2159 -0.0236 0.019 Uiso 1 1 calc R
N4 N 0.4833(2) 0.1360(3) 0.12182(19) 0.0177(5) Uani 1 1 d .
H4A H 0.4482 0.1801 0.0497 0.021 Uiso 1 1 calc R
H4B H 0.4233 0.1031 0.1786 0.021 Uiso 1 1 calc R

loop_
_atom_site_aniso_label
_atom_site_aniso_U_11
_atom_site_aniso_U_22
_atom_site_aniso_U_33
_atom_site_aniso_U_23
_atom_site_aniso_U_13
_atom_site_aniso_U_12
O1 0.0174(8) 0.0232(9) 0.0114(8) 0.0018(7) 0.0000(6) 0.0000(7)
O2 0.0211(9) 0.0266(10) 0.0210(9) 0.0000(8) 0.0083(7) -0.0054(8)
O3 0.0157(9) 0.0291(10) 0.0249(10) 0.0041(8) -0.0045(7) -0.0002(8)
N1 0.0135(9) 0.0183(10) 0.0199(10) -0.0013(8) -0.0005(8) -0.0006(8)
N10 0.0151(9) 0.0145(10) 0.0142(9) -0.0018(8) 0.0009(7) -0.0016(8)
C5 0.0175(11) 0.0136(11) 0.0151(11) 0.0001(9) 0.0033(9) -0.0019(9)
C6 0.0217(12) 0.0149(11) 0.0146(11) 0.0009(9) -0.0009(9) 0.0010(9)
C4 0.0155(11) 0.0109(10) 0.0157(11) -0.0034(9) 0.0014(8) -0.0015(9)
C2 0.0183(12) 0.0159(11) 0.0158(11) -0.0019(9) 0.0039(9) -0.0032(9)
C3 0.0183(11) 0.0142(11) 0.0142(11) 0.0000(9) 0.0018(9) -0.0010(9)
N4 0.0148(10) 0.0227(11) 0.0156(10) -0.0006(8) 0.0020(7) -0.0002(8)

loop_
_atom_type_symbol
_atom_type_description
_atom_type_scat_dispersion_real
_atom_type_scat_dispersion_imag
_atom_type_scat_source
C C 0.0033 0.0016 'International Tables Vol C Tables 4.2.6.8 and 6.1.1.4'
H H 0.0000 0.0000 'International Tables Vol C Tables 4.2.6.8 and 6.1.1.4'
N N 0.0061 0.0033 'International Tables Vol C Tables 4.2.6.8 and 6.1.1.4'
O O 0.0106 0.0060 'International Tables Vol C Tables 4.2.6.8 and 6.1.1.4'

loop_
_geom_angle_atom_site_label_1
_geom_angle_atom_site_label_2
_geom_angle_atom_site_label_3
_geom_angle
C2 N1 C6 121.0(2)
C2 N1 H1 119.5
C6 N1 H1 119.5
O2 N10 O3 121.5(2)
O2 N10 O1 119.9(2)
O3 N10 O1 118.64(19)
C6 C5 C4 119.7(2)
C6 C5 H5 120.2
C4 C5 H5 120.2
N1 C6 C5 121.1(2)
N1 C6 H6 119.5
C5 C6 H6 119.5
N4 C4 C3 121.4(2)
N4 C4 C5 121.3(2)
C3 C4 C5 117.3(2)
N1 C2 C3 121.1(2)
N1 C2 H2 119.5
C3 C2 H2 119.5
C2 C3 C4 119.8(2)
C2 C3 H3 120.1
C4 C3 H3 120.1
C4 N4 H4A 120.0
C4 N4 H4B 120.0
H4A N4 H4B 120.0

loop_
_geom_bond_atom_site_label_1
_geom_bond_atom_site_label_2
_geom_bond_distance
O1 N10 1.268(3)
O2 N10 1.244(3)
O3 N10 1.249(3)
N1 C2 1.347(3)
N1 C6 1.352(3)
N1 H1 0.8800
C5 C6 1.362(3)
C5 C4 1.419(3)
C5 H5 0.9500
C6 H6 0.9500
C4 N4 1.330(3)
C4 C3 1.418(3)
C2 C3 1.363(3)
C2 H2 0.9500
C3 H3 0.9500
N4 H4A 0.8800
N4 H4B 0.8800

loop_
_geom_torsion_atom_site_label_1
_geom_torsion_atom_site_label_2
_geom_torsion_atom_site_label_3
_geom_torsion_atom_site_label_4
_geom_torsion
C2 N1 C6 C5 -1.0(4)
C4 C5 C6 N1 -1.0(4)
C6 C5 C4 N4 -178.2(2)
C6 C5 C4 C3 2.6(3)
C6 N1 C2 C3 1.3(4)
N1 C2 C3 C4 0.4(4)
N4 C4 C3 C2 178.5(2)
C5 C4 C3 C2 -2.3(3)
